data_7201574
loop_
_publ_author_name
'Bo, Qi-Bing'
'Sun, Zhong-Xi'
'Forsling, Willis'

_publ_section_title
;
 A new family of 3D 3d--4f heterometallic frameworks comprising 1D
 inorganic lanthanide ladders and organic CuI-bipyridine chains
;
_journal_issue 2
_journal_name_full CrystEngComm
_journal_page_first 232
_journal_paper_doi 10.1039/b710786b
_journal_volume 10
_journal_year 2008
_chemical_formula_sum 'C34 H30 Cu2 Eu2 N6 O20 S2'
_chemical_formula_weight 1337.76
_chemical_name_systematic
;
?
;
_space_group_IT_number 2
_symmetry_cell_setting triclinic
_symmetry_space_group_name_Hall '-P 1'
_symmetry_space_group_name_H-M 'P -1'
_atom_sites_solution_hydrogens geom
_atom_sites_solution_primary direct
_atom_sites_solution_secondary difmap
_audit_creation_method SHELXL-97
_cell_angle_alpha 97.427(3)
_cell_angle_beta 93.019(2)
_cell_angle_gamma 95.519(3)
_cell_formula_units_Z 1
_cell_length_a 6.383(2)
_cell_length_b 12.333(3)
_cell_length_c 13.507(2)
_cell_measurement_reflns_used 4333
_cell_measurement_temperature 298(2)
_cell_measurement_theta_max 28.24
_cell_measurement_theta_min 2.83
_cell_volume 1047.2(4)
_computing_cell_refinement 'Bruker SMART'
_computing_data_collection 'Bruker SMART'
_computing_data_reduction 'Bruker SAINT'
_computing_molecular_graphics 'Bruker SHELXTL'
_computing_publication_material 'Bruker SHELXTL'
_computing_structure_refinement 'SHELXL-97 (Sheldrick, 1997)'
_computing_structure_solution 'SHELXS-97 (Sheldrick, 1990)'
_diffrn_ambient_temperature 298(2)
_diffrn_measured_fraction_theta_full 0.764
_diffrn_measured_fraction_theta_max 0.764
_diffrn_measurement_device_type 'CCD area detector'
_diffrn_measurement_method 'phi and omega scans'
_diffrn_radiation_monochromator graphite
_diffrn_radiation_source 'fine-focus sealed tube'
_diffrn_radiation_type MoK\a
_diffrn_radiation_wavelength 0.71073
_diffrn_reflns_av_R_equivalents 0.1070
_diffrn_reflns_av_sigmaI/netI 0.0817
_diffrn_reflns_limit_h_max 7
_diffrn_reflns_limit_h_min -7
_diffrn_reflns_limit_k_max 14
_diffrn_reflns_limit_k_min -12
_diffrn_reflns_limit_l_max 16
_diffrn_reflns_limit_l_min -15
_diffrn_reflns_number 4235
_diffrn_reflns_theta_full 25.01
_diffrn_reflns_theta_max 25.01
_diffrn_reflns_theta_min 1.52
_exptl_absorpt_coefficient_mu 4.144
_exptl_absorpt_correction_T_max 0.6820
_exptl_absorpt_correction_T_min 0.2090
_exptl_absorpt_correction_type multi-scan
_exptl_absorpt_process_details sadabs
_exptl_crystal_density_diffrn 2.121
_exptl_crystal_density_method 'not measured'
_exptl_crystal_F_000 652
_exptl_crystal_size_max 0.55
_exptl_crystal_size_mid 0.23
_exptl_crystal_size_min 0.10
_refine_diff_density_max 3.733
_refine_diff_density_min -1.843
_refine_diff_density_rms 0.338
_refine_ls_extinction_method none
_refine_ls_goodness_of_fit_ref 1.021
_refine_ls_hydrogen_treatment mixed
_refine_ls_matrix_type full
_refine_ls_number_parameters 298
_refine_ls_number_reflns 2821
_refine_ls_number_restraints 203
_refine_ls_restrained_S_all 0.997
_refine_ls_R_factor_all 0.1051
_refine_ls_R_factor_gt 0.0960
_refine_ls_shift/su_max 0.000
_refine_ls_shift/su_mean 0.000
_refine_ls_structure_factor_coef Fsqd
_refine_ls_weighting_details 'calc w=1/[\s^2^(Fo^2^)+(0.1273P)^2^+54.7124P] where P=(Fo^2^+2Fc^2^)/3'
_refine_ls_weighting_scheme calc
_refine_ls_wR_factor_gt 0.2256
_refine_ls_wR_factor_ref 0.2315
_reflns_number_gt 2587
_reflns_number_total 2821
_reflns_threshold_expression >2sigma(I)
_cod_data_source_file b710786b.txt
_cod_data_source_block 061202f
_cod_depositor_comments
;
The following automatic conversions were performed:
'_symmetry_cell_setting' value 'Triclinic' changed to 'triclinic'
according to '/home/saulius/struct/CIF-dictionaries/cif_core.dic'
dictionary named 'cif_core.dic' version 2.4.1 from 2010-06-29.

Automatic conversion script
Id: cif_fix_enum 1527 2010-12-29 10:47:43Z saulius 
;
_cod_original_cell_volume 1047.3(5)
_cod_original_sg_symbol_H-M P-1
_cod_database_code 7201574

loop_
_symmetry_equiv_pos_as_xyz
'x, y, z'
'-x, -y, -z'

loop_
_atom_site_label
_atom_site_type_symbol
_atom_site_fract_x
_atom_site_fract_y
_atom_site_fract_z
_atom_site_U_iso_or_equiv
_atom_site_adp_type
_atom_site_occupancy
_atom_site_symmetry_multiplicity
_atom_site_calc_flag
_atom_site_refinement_flags
_atom_site_disorder_assembly
_atom_site_disorder_group
Cu1 Cu 0.7467(7) 0.7689(3) 0.5587(3) 0.0733(12) Uani 1 1 d . . .
Eu1 Eu 0.68249(13) 0.62215(7) 0.92878(6) 0.0167(3) Uani 1 1 d D . .
N1 N 0.715(3) 0.8264(13) 0.9671(13) 0.031(4) Uani 1 1 d . . .
N2 N 0.482(5) 0.676(2) 0.537(2) 0.076(5) Uani 1 1 d U . .
N3 N 1.018(4) 0.842(2) 0.5322(15) 0.069(5) Uani 1 1 d DU . .
O1 O 0.755(2) 0.7206(11) 0.7914(11) 0.033(3) Uani 1 1 d . . .
O2 O 0.739(3) 0.8714(13) 0.7135(13) 0.053(4) Uani 1 1 d . . .
O3 O 0.634(2) 0.6925(10) 1.0949(8) 0.029(3) Uani 1 1 d DU . .
O4 O 0.620(4) 0.8362(16) 1.2193(13) 0.079(7) Uani 1 1 d D . .
O5 O 0.6979(19) 0.4684(10) 1.0234(9) 0.024(3) Uani 1 1 d . . .
O6 O 0.943(2) 0.3225(10) 1.0029(11) 0.031(3) Uani 1 1 d . . .
O7 O 0.672(2) 0.3230(11) 1.1244(11) 0.034(3) Uani 1 1 d . . .
O8 O 0.990(2) 0.4572(10) 1.1457(11) 0.032(3) Uani 1 1 d . . .
O9 O 0.564(2) 0.4633(11) 0.8021(11) 0.037(3) Uani 1 1 d . . .
H18 H 0.4366 0.4425 0.8114 0.055 Uiso 1 1 d R . .
H19 H 0.6033 0.4123 0.8334 0.055 Uiso 1 1 d R . .
O10 O 0.840(3) 0.2967(16) 0.7814(15) 0.062(5) Uani 1 1 d U . .
H20 H 0.8575 0.2817 0.8407 0.093 Uiso 1 1 d R . .
H21 H 0.7300 0.3304 0.7799 0.093 Uiso 1 1 d R . .
S1 S 0.8260(6) 0.3927(3) 1.0742(3) 0.0163(8) Uani 1 1 d . . .
C1 C 0.741(3) 0.8201(15) 0.7894(14) 0.031(4) Uani 1 1 d . . .
C2 C 0.740(3) 0.8913(16) 0.8911(15) 0.031(4) Uani 1 1 d . . .
C3 C 0.764(3) 1.0053(16) 0.9082(16) 0.033(4) Uani 1 1 d . . .
H3 H 0.7805 1.0469 0.8559 0.040 Uiso 1 1 calc R . .
C4 C 0.763(3) 1.0567(19) 1.0103(18) 0.042(5) Uani 1 1 d . . .
H4 H 0.7801 1.1330 1.0245 0.050 Uiso 1 1 calc R . .
C5 C 0.737(3) 0.9920(14) 1.0894(15) 0.028(4) Uani 1 1 d . . .
H5 H 0.7408 1.0246 1.1556 0.034 Uiso 1 1 calc R . .
C6 C 0.705(3) 0.8790(15) 1.0646(14) 0.034(4) Uani 1 1 d D . .
C7 C 0.657(4) 0.7948(12) 1.1340(11) 0.043(5) Uani 1 1 d D . .
C8 C 0.393(6) 0.642(3) 0.612(3) 0.084(6) Uani 1 1 d U . .
H8 H 0.4639 0.6597 0.6749 0.101 Uiso 1 1 calc R . .
C9 C 0.183(6) 0.576(3) 0.605(3) 0.085(6) Uani 1 1 d U . .
H9 H 0.1116 0.5630 0.6610 0.102 Uiso 1 1 calc R . .
C10 C 0.098(6) 0.535(3) 0.505(2) 0.072(5) Uani 1 1 d U . .
C11 C 0.212(6) 0.576(3) 0.429(3) 0.082(6) Uani 1 1 d U . .
H11 H 0.1597 0.5558 0.3629 0.098 Uiso 1 1 calc R . .
C12 C 0.402(6) 0.647(3) 0.447(3) 0.083(6) Uani 1 1 d U . .
H12 H 0.4683 0.6734 0.3943 0.099 Uiso 1 1 calc R . .
C13 C 1.150(4) 0.876(3) 0.618(2) 0.075(5) Uani 1 1 d DU . .
H13 H 1.1205 0.8563 0.6801 0.090 Uiso 1 1 calc R . .
C14 C 1.333(5) 0.942(3) 0.601(2) 0.075(5) Uani 1 1 d DU . .
H14 H 1.4201 0.9724 0.6567 0.090 Uiso 1 1 calc R . .
C15 C 1.397(4) 0.967(2) 0.5074(17) 0.064(5) Uani 1 1 d DU . .
C16 C 1.258(4) 0.918(3) 0.427(2) 0.075(5) Uani 1 1 d DU . .
H16 H 1.2933 0.9286 0.3623 0.090 Uiso 1 1 calc R . .
C17 C 1.071(5) 0.855(3) 0.4369(19) 0.075(5) Uani 1 1 d DU . .
H17 H 0.9843 0.8223 0.3814 0.090 Uiso 1 1 calc R . .

loop_
_atom_site_aniso_label
_atom_site_aniso_U_11
_atom_site_aniso_U_22
_atom_site_aniso_U_33
_atom_site_aniso_U_23
_atom_site_aniso_U_13
_atom_site_aniso_U_12
Cu1 0.102(3) 0.053(2) 0.065(2) -0.0006(17) -0.020(2) 0.033(2)
Eu1 0.0143(5) 0.0133(4) 0.0250(5) 0.0075(3) 0.0028(3) 0.0063(3)
N1 0.026(8) 0.025(8) 0.039(9) -0.004(7) 0.013(7) -0.001(7)
N2 0.095(12) 0.068(10) 0.059(10) 0.000(9) -0.033(9) 0.010(9)
N3 0.079(10) 0.068(10) 0.058(9) -0.006(8) -0.013(8) 0.028(9)
O1 0.041(8) 0.027(7) 0.040(8) 0.025(6) 0.005(6) 0.013(6)
O2 0.066(12) 0.036(9) 0.056(11) 0.012(8) 0.011(8) -0.009(8)
O3 0.029(3) 0.029(3) 0.029(3) 0.0044(11) 0.0029(10) 0.0034(11)
O4 0.14(2) 0.044(11) 0.053(12) -0.014(9) 0.022(12) 0.017(12)
O5 0.020(6) 0.028(7) 0.029(7) 0.009(5) 0.002(5) 0.018(5)
O6 0.018(6) 0.024(6) 0.056(9) 0.007(6) 0.026(6) 0.011(5)
O7 0.027(7) 0.032(7) 0.047(8) 0.014(6) 0.018(6) 0.010(6)
O8 0.021(6) 0.021(6) 0.051(8) -0.005(6) 0.000(6) 0.007(5)
O9 0.042(8) 0.021(7) 0.041(8) -0.003(6) 0.001(6) -0.016(6)
O10 0.062(5) 0.062(5) 0.062(5) 0.0083(12) 0.0040(11) 0.0067(11)
S1 0.0104(17) 0.0125(18) 0.028(2) 0.0062(15) 0.0010(15) 0.0061(15)
C1 0.043(11) 0.025(10) 0.023(9) 0.005(7) 0.001(8) -0.009(8)
C2 0.041(11) 0.023(9) 0.034(10) 0.002(8) 0.006(8) 0.026(8)
C3 0.029(10) 0.028(10) 0.042(11) -0.002(8) 0.006(8) 0.005(8)
C4 0.031(11) 0.040(12) 0.054(14) 0.006(10) -0.013(10) 0.008(9)
C5 0.035(10) 0.017(8) 0.036(10) 0.002(7) 0.018(8) 0.009(7)
C6 0.047(12) 0.027(10) 0.029(10) 0.005(8) 0.005(8) 0.012(9)
C7 0.048(14) 0.039(12) 0.044(13) -0.002(10) 0.009(10) 0.016(10)
C8 0.107(13) 0.071(11) 0.066(11) 0.003(9) -0.033(10) -0.005(10)
C9 0.107(13) 0.074(11) 0.065(11) 0.006(9) -0.025(10) -0.008(10)
C10 0.096(13) 0.060(11) 0.056(10) -0.001(9) -0.027(10) 0.013(10)
C11 0.097(13) 0.082(11) 0.060(10) -0.001(9) -0.023(10) 0.009(10)
C12 0.098(13) 0.082(11) 0.063(10) 0.005(10) -0.024(10) 0.002(10)
C13 0.077(11) 0.087(11) 0.060(10) 0.003(9) -0.006(9) 0.021(10)
C14 0.075(11) 0.087(11) 0.059(10) -0.005(9) -0.015(9) 0.021(10)
C15 0.071(10) 0.063(10) 0.056(9) -0.006(9) -0.017(9) 0.035(9)
C16 0.088(11) 0.074(11) 0.060(10) 0.000(9) -0.014(9) 0.008(10)
C17 0.087(11) 0.073(11) 0.063(10) 0.008(9) -0.012(9) 0.010(10)

loop_
_atom_type_symbol
_atom_type_description
_atom_type_scat_dispersion_real
_atom_type_scat_dispersion_imag
_atom_type_scat_source
C C 0.0033 0.0016 'International Tables Vol C Tables 4.2.6.8 and 6.1.1.4'
H H 0.0000 0.0000 'International Tables Vol C Tables 4.2.6.8 and 6.1.1.4'
N N 0.0061 0.0033 'International Tables Vol C Tables 4.2.6.8 and 6.1.1.4'
O O 0.0106 0.0060 'International Tables Vol C Tables 4.2.6.8 and 6.1.1.4'
Cu Cu 0.3201 1.2651 'International Tables Vol C Tables 4.2.6.8 and 6.1.1.4'
S S 0.1246 0.1234 'International Tables Vol C Tables 4.2.6.8 and 6.1.1.4'
Eu Eu -0.1578 3.6682 'International Tables Vol C Tables 4.2.6.8 and 6.1.1.4'

loop_
_geom_angle_atom_site_label_1
_geom_angle_atom_site_label_2
_geom_angle_atom_site_label_3
_geom_angle
_geom_angle_site_symmetry_1
_geom_angle_site_symmetry_3
_geom_angle_publ_flag
N2 Cu1 N3 160.2(11) . . ?
N2 Cu1 O2 106.1(10) . . ?
N3 Cu1 O2 93.5(8) . . ?
O3 Eu1 O1 128.5(5) . . ?
O3 Eu1 O5 74.3(4) . . ?
O1 Eu1 O5 154.6(4) . . ?
O3 Eu1 O9 140.9(5) . . ?
O1 Eu1 O9 86.2(5) . . ?
O5 Eu1 O9 77.4(5) . . ?
O3 Eu1 N1 64.3(5) . . ?
O1 Eu1 N1 64.2(5) . . ?
O5 Eu1 N1 136.5(5) . . ?
O9 Eu1 N1 145.2(6) . . ?
O3 Eu1 O6 78.6(4) . 2_767 ?
O1 Eu1 O6 88.6(5) . 2_767 ?
O5 Eu1 O6 85.3(4) . 2_767 ?
O9 Eu1 O6 125.4(5) . 2_767 ?
N1 Eu1 O6 74.4(5) . 2_767 ?
O3 Eu1 O7 89.7(5) . 2_667 ?
O1 Eu1 O7 76.4(5) . 2_667 ?
O5 Eu1 O7 119.1(4) . 2_667 ?
O9 Eu1 O7 81.0(5) . 2_667 ?
N1 Eu1 O7 74.7(5) . 2_667 ?
O6 Eu1 O7 149.1(4) 2_767 2_667 ?
O3 Eu1 O8 129.1(5) . 2_767 ?
O1 Eu1 O8 75.0(5) . 2_767 ?
O5 Eu1 O8 81.3(4) . 2_767 ?
O9 Eu1 O8 71.1(5) . 2_767 ?
N1 Eu1 O8 114.6(5) . 2_767 ?
O6 Eu1 O8 55.2(4) 2_767 2_767 ?
O7 Eu1 O8 140.9(5) 2_667 2_767 ?
O3 Eu1 O5 72.1(4) . 2_667 ?
O1 Eu1 O5 127.7(4) . 2_667 ?
O5 Eu1 O5 65.1(4) . 2_667 ?
O9 Eu1 O5 71.7(4) . 2_667 ?
N1 Eu1 O5 111.2(4) . 2_667 ?
O6 Eu1 O5 142.8(4) 2_767 2_667 ?
O7 Eu1 O5 54.1(4) 2_667 2_667 ?
O8 Eu1 O5 134.1(4) 2_767 2_667 ?
O3 Eu1 S1 104.1(3) . 2_767 ?
O1 Eu1 S1 80.7(3) . 2_767 ?
O5 Eu1 S1 82.6(3) . 2_767 ?
O9 Eu1 S1 98.4(4) . 2_767 ?
N1 Eu1 S1 94.7(4) . 2_767 ?
O6 Eu1 S1 27.5(3) 2_767 2_767 ?
O7 Eu1 S1 157.1(3) 2_667 2_767 ?
O8 Eu1 S1 27.6(3) 2_767 2_767 ?
O5 Eu1 S1 147.5(2) 2_667 2_767 ?
O3 Eu1 S1 78.8(3) . 2_667 ?
O1 Eu1 S1 102.1(3) . 2_667 ?
O5 Eu1 S1 92.7(3) . 2_667 ?
O9 Eu1 S1 76.1(4) . 2_667 ?
N1 Eu1 S1 91.8(4) . 2_667 ?
O6 Eu1 S1 157.0(3) 2_767 2_667 ?
O7 Eu1 S1 26.5(3) 2_667 2_667 ?
O8 Eu1 S1 147.2(3) 2_767 2_667 ?
O5 Eu1 S1 27.6(2) 2_667 2_667 ?
S1 Eu1 S1 173.49(13) 2_767 2_667 ?
O3 Eu1 Eu1 69.9(3) . 2_667 ?
O1 Eu1 Eu1 152.7(4) . 2_667 ?
O5 Eu1 Eu1 34.6(3) . 2_667 ?
O9 Eu1 Eu1 71.4(3) . 2_667 ?
N1 Eu1 Eu1 129.2(4) . 2_667 ?
O6 Eu1 Eu1 117.0(3) 2_767 2_667 ?
O7 Eu1 Eu1 84.5(3) 2_667 2_667 ?
O8 Eu1 Eu1 110.6(3) 2_767 2_667 ?
O5 Eu1 Eu1 30.5(2) 2_667 2_667 ?
S1 Eu1 Eu1 117.15(7) 2_767 2_667 ?
S1 Eu1 Eu1 58.10(7) 2_667 2_667 ?
O3 Eu1 H19 129.6 . . ?
O1 Eu1 H19 101.1 . . ?
O5 Eu1 H19 60.1 . . ?
O9 Eu1 H19 17.9 . . ?
N1 Eu1 H19 163.0 . . ?
O6 Eu1 H19 115.3 2_767 . ?
O7 Eu1 H19 94.3 2_667 . ?
O8 Eu1 H19 66.1 2_767 . ?
O5 Eu1 H19 70.2 2_667 . ?
S1 Eu1 H19 90.8 2_767 . ?
S1 Eu1 H19 82.9 2_667 . ?
Eu1 Eu1 H19 60.6 2_667 . ?
C2 N1 C6 118.0(15) . . ?
C2 N1 Eu1 120.5(12) . . ?
C6 N1 Eu1 121.5(12) . . ?
C8 N2 C12 121(3) . . ?
C8 N2 Cu1 120(2) . . ?
C12 N2 Cu1 119(3) . . ?
C17 N3 C13 125(3) . . ?
C17 N3 Cu1 122.0(18) . . ?
C13 N3 Cu1 113.4(19) . . ?
C1 O1 Eu1 126.1(13) . . ?
C1 O2 Cu1 117.2(13) . . ?
C7 O3 Eu1 126.9(10) . . ?
S1 O5 Eu1 149.6(8) . . ?
S1 O5 Eu1 95.5(6) . 2_667 ?
Eu1 O5 Eu1 114.9(4) . 2_667 ?
S1 O6 Eu1 101.2(7) . 2_767 ?
S1 O7 Eu1 104.4(7) . 2_667 ?
S1 O8 Eu1 98.3(6) . 2_767 ?
Eu1 O9 H18 107.7 . . ?
Eu1 O9 H19 99.1 . . ?
H18 O9 H19 89.4 . . ?
H20 O10 H21 106.2 . . ?
O8 S1 O6 105.3(8) . . ?
O8 S1 O7 112.6(9) . . ?
O6 S1 O7 110.2(8) . . ?
O8 S1 O5 110.4(7) . . ?
O6 S1 O5 112.8(8) . . ?
O7 S1 O5 105.7(8) . . ?
O8 S1 Eu1 54.0(5) . 2_767 ?
O6 S1 Eu1 51.3(6) . 2_767 ?
O7 S1 Eu1 126.6(6) . 2_767 ?
O5 S1 Eu1 127.6(5) . 2_767 ?
O8 S1 Eu1 130.8(5) . 2_667 ?
O6 S1 Eu1 123.7(6) . 2_667 ?
O7 S1 Eu1 49.0(5) . 2_667 ?
O5 S1 Eu1 56.9(5) . 2_667 ?
Eu1 S1 Eu1 173.49(13) 2_767 2_667 ?
O1 C1 O2 128.0(19) . . ?
O1 C1 C2 116.2(17) . . ?
O2 C1 C2 115.7(17) . . ?
C3 C2 N1 123.0(18) . . ?
C3 C2 C1 126.1(18) . . ?
N1 C2 C1 110.9(15) . . ?
C2 C3 C4 117(2) . . ?
C2 C3 H3 121.3 . . ?
C4 C3 H3 121.3 . . ?
C5 C4 C3 121(2) . . ?
C5 C4 H4 119.7 . . ?
C3 C4 H4 119.7 . . ?
C6 C5 C4 117.8(18) . . ?
C6 C5 H5 121.1 . . ?
C4 C5 H5 121.1 . . ?
C5 C6 N1 122.8(16) . . ?
C5 C6 C7 127.3(16) . . ?
N1 C6 C7 109.9(15) . . ?
O4 C7 O3 129.0(18) . . ?
O4 C7 C6 113.2(16) . . ?
O3 C7 C6 117.1(13) . . ?
N2 C8 C9 124(3) . . ?
N2 C8 H8 117.9 . . ?
C9 C8 H8 117.9 . . ?
C10 C9 C8 115(3) . . ?
C10 C9 H9 122.3 . . ?
C8 C9 H9 122.3 . . ?
C11 C10 C10 128(3) . 2_566 ?
C11 C10 C9 114(3) . . ?
C10 C10 C9 117(4) 2_566 . ?
C10 C11 C12 124(3) . . ?
C10 C11 H11 118.1 . . ?
C12 C11 H11 118.1 . . ?
N2 C12 C11 120(4) . . ?
N2 C12 H12 119.9 . . ?
C11 C12 H12 119.9 . . ?
N3 C13 C14 113(3) . . ?
N3 C13 H13 123.3 . . ?
C14 C13 H13 123.3 . . ?
C13 C14 C15 126(3) . . ?
C13 C14 H14 116.8 . . ?
C15 C14 H14 116.8 . . ?
C16 C15 C14 113(3) . . ?
C16 C15 C15 122(3) . 2_876 ?
C14 C15 C15 124(3) . 2_876 ?
C17 C16 C15 124(3) . . ?
C17 C16 H16 118.1 . . ?
C15 C16 H16 118.1 . . ?
N3 C17 C16 118(3) . . ?
N3 C17 H17 121.2 . . ?
C16 C17 H17 121.2 . . ?

loop_
_geom_bond_atom_site_label_1
_geom_bond_atom_site_label_2
_geom_bond_distance
_geom_bond_site_symmetry_2
_geom_bond_publ_flag
Cu1 N2 1.93(3) . ?
Cu1 N3 1.95(3) . ?
Cu1 O2 2.305(18) . ?
Eu1 O3 2.347(11) . ?
Eu1 O1 2.387(13) . ?
Eu1 O5 2.427(12) . ?
Eu1 O9 2.460(13) . ?
Eu1 N1 2.491(16) . ?
Eu1 O6 2.515(14) 2_767 ?
Eu1 O7 2.519(14) 2_667 ?
Eu1 O8 2.586(12) 2_767 ?
Eu1 O5 2.718(13) 2_667 ?
Eu1 S1 3.162(4) 2_767 ?
Eu1 S1 3.231(4) 2_667 ?
Eu1 Eu1 4.3390(18) 2_667 ?
Eu1 H19 2.7263 . ?
N1 C2 1.39(3) . ?
N1 C6 1.40(2) . ?
N2 C8 1.28(5) . ?
N2 C12 1.28(4) . ?
N3 C17 1.372(18) . ?
N3 C13 1.387(18) . ?
O1 C1 1.24(2) . ?
O2 C1 1.27(3) . ?
O3 C7 1.295(15) . ?
O4 C7 1.244(15) . ?
O5 S1 1.504(12) . ?
O5 Eu1 2.718(13) 2_667 ?
O6 S1 1.490(12) . ?
O6 Eu1 2.515(14) 2_767 ?
O7 S1 1.491(14) . ?
O7 Eu1 2.519(14) 2_667 ?
O8 S1 1.482(14) . ?
O8 Eu1 2.586(12) 2_767 ?
O9 H18 0.8505 . ?
O9 H19 0.8503 . ?
O10 H20 0.8500 . ?
O10 H21 0.8500 . ?
S1 Eu1 3.162(4) 2_767 ?
S1 Eu1 3.231(4) 2_667 ?
C1 C2 1.53(3) . ?
C2 C3 1.39(3) . ?
C3 C4 1.44(3) . ?
C3 H3 0.9300 . ?
C4 C5 1.42(3) . ?
C4 H4 0.9300 . ?
C5 C6 1.38(3) . ?
C5 H5 0.9300 . ?
C6 C7 1.507(17) . ?
C8 C9 1.49(5) . ?
C8 H8 0.9300 . ?
C9 C10 1.44(4) . ?
C9 H9 0.9300 . ?
C10 C11 1.41(5) . ?
C10 C10 1.43(7) 2_566 ?
C11 C12 1.42(5) . ?
C11 H11 0.9300 . ?
C12 H12 0.9300 . ?
C13 C14 1.406(19) . ?
C13 H13 0.9300 . ?
C14 C15 1.407(19) . ?
C14 H14 0.9300 . ?
C15 C16 1.404(18) . ?
C15 C15 1.52(6) 2_876 ?
C16 C17 1.385(19) . ?
C16 H16 0.9300 . ?
C17 H17 0.9300 . ?
